data_7059511
loop_
_publ_author_name
'Deng, Xiaochun'
'Ma, Shuqi'
'Zhu, Mei'
'Zhang, Li'
'Lv, Yaohong'

_publ_section_title
;
 Slow relaxation of magnetization for a Tb derivative in a biradical-based
 lanthanide chain
;
_journal_issue 19
_journal_name_full 'New Journal of Chemistry'
_journal_page_first 7858
_journal_page_last 7864
_journal_paper_doi 10.1039/D0NJ00188K
_journal_volume 44
_journal_year 2020
_chemical_formula_moiety '0.5(C70 H62 Dy2 F36 N8 O20)'
_chemical_formula_sum 'C35 H31 Dy F18 N4 O10'
_chemical_formula_weight 1172.13
_space_group_crystal_system monoclinic
_space_group_IT_number 15
_space_group_name_Hall '-C 2yc'
_space_group_name_H-M_alt 'C 1 2/c 1'
_atom_sites_solution_primary direct
_audit_creation_date 2018-03-19
_audit_creation_method
;
  Olex2 1.2
  (compiled Nov  5 2012 18:25:38, GUI svn.r4372)
;
_audit_update_record
;
2019-06-18 deposited with the CCDC.	2020-04-17 downloaded from the CCDC.
;
_cell_angle_alpha 90
_cell_angle_beta 133.093(15)
_cell_angle_gamma 90
_cell_formula_units_Z 4
_cell_length_a 26.418(2)
_cell_length_b 11.2431(4)
_cell_length_c 21.1128(18)
_cell_measurement_reflns_used 7867
_cell_measurement_temperature 100.00(10)
_cell_measurement_theta_max 73.7490
_cell_measurement_theta_min 4.5520
_cell_volume 4579.3(12)
_computing_cell_refinement 'CrysAlisPro 1.171.38.43f (Rigaku OD, 2015)'
_computing_data_collection 'CrysAlisPro 1.171.38.43f (Rigaku OD, 2015)'
_computing_data_reduction 'CrysAlisPro 1.171.38.43f (Rigaku OD, 2015)'
_computing_molecular_graphics
;
O. V. Dolomanov, L. J. Bourhis, R. J. Gildea, J. A. K. Howard and H. Puschmann,
OLEX2: a complete structure solution, refinement and analysis program.
J. Appl. Cryst. (2009). 42, 339-341.
;
_computing_publication_material
;
O. V. Dolomanov, L. J. Bourhis, R. J. Gildea, J. A. K. Howard and H. Puschmann,
OLEX2: a complete structure solution, refinement and analysis program.
J. Appl. Cryst. (2009). 42, 339-341.
;
_computing_structure_refinement
;
olex2.refine (L.J. Bourhis, O.V. Dolomanov, R.J. Gildea, J.A.K. Howard,
H. Puschmann, in preparation, 2011)
;
_computing_structure_solution 'ShelXT (Sheldrick, 2015)'
_diffrn_ambient_environment N~2~
_diffrn_ambient_temperature 100.00(10)
_diffrn_detector 'CCD plate'
_diffrn_detector_area_resol_mean 5.2684
_diffrn_detector_type AtlasS2
_diffrn_measured_fraction_theta_full 0.9995
_diffrn_measured_fraction_theta_max 0.5828
_diffrn_measurement_details
;
List of Runs (angles in degrees, time in seconds):

  # Type    Start    End  Width  t~exp~   \w     \q     \k     \f   Frames
#--------------------------------------------------------------------------
  1  \w     14.00  79.00   1.00    1.00    --   40.98 -99.00 120.00   65
  2  \w     34.00 130.00   1.00    3.80    --  107.58 -30.00  30.00   96
  3  \w     57.00 136.00   1.00    3.80    --  107.58 -61.00  60.00   79
  4  \w     55.00 136.00   1.00    3.80    --  107.58 -30.00 120.00   81
  5  \w     38.00 109.00   1.00    3.80    --  107.58 -94.00 -30.00   71
  6  \w     84.00 109.00   1.00    3.80    --  107.58 -94.00-150.00   25
  7  \w    -30.00  -3.00   1.00    1.00    --  -40.98 125.00   0.00   27
  8  \w    -93.00 -66.00   1.00    1.00    --  -40.98 125.00   0.00   27
  9  \w   -113.00 -64.00   1.00    1.00    --  -40.98 -37.00-180.00   49
 10  \w     94.00 170.00   1.00    3.80    --  107.58 125.00-180.00   76
 11  \w    130.00 168.00   1.00    3.80    --  107.58 125.00   0.00   38
 12  \w   -114.00 -12.00   1.00    1.00    --  -40.98 -77.00 -90.00  102
 13  \w     68.00  93.00   1.00    1.00    --   41.23 165.00 172.00   25
 14  \w     44.00  85.00   1.00    3.00    --  106.95 -45.00-180.00   41
 15  \w    153.00 178.00   1.00    3.00    --  106.95 111.00 120.00   25
 16  \w     85.00 111.00   1.00    3.00    --  106.95-111.00 -90.00   26
;
_diffrn_measurement_device 'four-circle diffractometer'
_diffrn_measurement_device_type 'SuperNova, Dual, Cu at zero, AtlasS2'
_diffrn_measurement_method '\w scans'
_diffrn_orient_matrix_type 'CrysAlisPro convention (1999,Acta A55,543-557)'
_diffrn_orient_matrix_UB_11 -0.0144245000
_diffrn_orient_matrix_UB_12 -0.1286140000
_diffrn_orient_matrix_UB_13 -0.0339181000
_diffrn_orient_matrix_UB_21 -0.0654975000
_diffrn_orient_matrix_UB_22 0.0423062000
_diffrn_orient_matrix_UB_23 -0.0912220000
_diffrn_orient_matrix_UB_31 0.0433189000
_diffrn_orient_matrix_UB_32 0.0211836000
_diffrn_orient_matrix_UB_33 -0.0232170000
_diffrn_radiation_monochromator mirror
_diffrn_radiation_probe x-ray
_diffrn_radiation_type 'Cu K\a'
_diffrn_radiation_wavelength 1.54184
_diffrn_reflns_av_R_equivalents 0.0423
_diffrn_reflns_av_unetI/netI 0.0408
_diffrn_reflns_limit_h_max 32
_diffrn_reflns_limit_h_min -22
_diffrn_reflns_limit_k_max 13
_diffrn_reflns_limit_k_min -11
_diffrn_reflns_limit_l_max 15
_diffrn_reflns_limit_l_min -26
_diffrn_reflns_number 10925
_diffrn_reflns_theta_full 74.0822
_diffrn_reflns_theta_max 74.08
_diffrn_reflns_theta_min 4.24
_diffrn_source 'micro-focus sealed X-ray tube'
_diffrn_source_type 'SuperNova (Cu) X-ray Source'
_exptl_absorpt_coefficient_mu 9.920
_exptl_absorpt_correction_T_max 1.00000
_exptl_absorpt_correction_T_min 0.76783
_exptl_absorpt_correction_type multi-scan
_exptl_absorpt_process_details
;
CrysAlisPro 1.171.38.43f (Rigaku Oxford Diffraction, 2015)
Empirical absorption correction using spherical harmonics,
 implemented in SCALE3 ABSPACK scaling algorithm.
;
_exptl_crystal_colour green
_exptl_crystal_density_diffrn 1.7000
_exptl_crystal_description needle
_exptl_crystal_F_000 2279.4431
_refine_diff_density_max 1.4617
_refine_diff_density_min -1.5908
_refine_diff_density_rms 0.1348
_refine_ls_d_res_high 0.8017
_refine_ls_d_res_low 10.4257
_refine_ls_goodness_of_fit_ref 1.0209
_refine_ls_hydrogen_treatment mixed
_refine_ls_matrix_type full
_refine_ls_number_constraints 24
_refine_ls_number_parameters 312
_refine_ls_number_reflns 4535
_refine_ls_number_restraints 0
_refine_ls_restrained_S_all 1.0209
_refine_ls_R_factor_all 0.0473
_refine_ls_R_factor_gt 0.0457
_refine_ls_shift/su_max 0.0014
_refine_ls_shift/su_mean 0.0001
_refine_ls_structure_factor_coef Fsqd
_refine_ls_weighting_details 'w=1/[\s^2^(Fo^2^)+(0.0515P)^2^+33.0020P] where P=(Fo^2^+2Fc^2^)/3'
_refine_ls_weighting_scheme calc
_refine_ls_wR_factor_ref 0.1115
_reflns_Friedel_coverage 0.0
_reflns_limit_h_max 23
_reflns_limit_h_min -32
_reflns_limit_k_max 13
_reflns_limit_k_min 0
_reflns_limit_l_max 26
_reflns_limit_l_min 0
_reflns_number_gt 4384
_reflns_number_total 4535
_reflns_threshold_expression I>=2u(I)
_cod_data_source_file d0nj00188k2.cif
_cod_data_source_block Dy
_cod_depositor_comments
;Adding full bibliography for 7059508--7059511.cif.

 Adding full bibliography for 7059508--7059511.cif.
;
_cod_database_code 7059511
_chemical_oxdiff_formula CHONDy
_chemical_oxdiff_usercomment block
_reflns_odcompleteness_completeness 99.95
_reflns_odcompleteness_iscentric 1
_reflns_odcompleteness_theta 66.97
_olex2_refinement_description
;
1. Fixed Uiso
 At 1.2 times of:
  H9 of C9, H3 of C3, H8 of C8, H10 of C10
 At 1.5 times of:
  {H15a,H15b,H15c} of C15, {H18a,H18b,H18c} of C18, {H14a,H14b,H14c} of C14,
  {H17a,H17b,H17c} of C17
2.a Aromatic/amide H refined with riding coordinates:
 C9(H9), C3(H3), C10(H10), C8(H8)
2.b Idealised Me refined as rotating group:
 C17(H17a,H17b,H17c), C14(H14a,H14b,H14c), C18(H18a,H18b,H18c), C15(H15a,H15b,
 H15c)
;
_olex2_submission_special_instructions 'No special instructions were received'
_oxdiff_exptl_absorpt_empirical_details
;
Empirical correction (ABSPACK) includes:
- Absorption correction using spherical harmonics
- Frame scaling
- Detector area scaling
;
_oxdiff_exptl_absorpt_empirical_full_max 1.480
_oxdiff_exptl_absorpt_empirical_full_min 0.654

loop_
_space_group_symop_id
_space_group_symop_operation_xyz
1 x,y,z
2 -x,y,-z+1/2
3 -x,-y,-z
4 x,-y,z-1/2
5 x+1/2,y+1/2,z
6 -x+1/2,y+1/2,-z+1/2
7 -x+1/2,-y+1/2,-z
8 x+1/2,-y+1/2,z-1/2

loop_
_atom_site_label
_atom_site_type_symbol
_atom_site_fract_x
_atom_site_fract_y
_atom_site_fract_z
_atom_site_U_iso_or_equiv
_atom_site_adp_type
_atom_site_occupancy
_atom_site_refinement_flags_posn
_atom_site_refinement_flags_adp
Dy1 Dy 0.500000 0.32425(3) 0.750000 0.01612(12) Uani 1.000000 S T
F1 F 0.34224(15) 0.0206(2) 0.70783(19) 0.0358(6) Uani 1.000000 . .
O3 O 0.54571(14) 0.4897(2) 0.84193(17) 0.0186(5) Uani 1.000000 . .
O4 O 0.59260(13) 0.4043(2) 0.77136(17) 0.0194(5) Uani 1.000000 . .
O1 O 0.43115(15) 0.1611(2) 0.72106(19) 0.0219(6) Uani 1.000000 . .
O2 O 0.45147(14) 0.2480(3) 0.61544(17) 0.0212(6) Uani 1.000000 . .
F8 F 0.5735(2) 0.7889(3) 0.9001(2) 0.0592(10) Uani 1.000000 . .
F3 F 0.42718(18) -0.0883(3) 0.7505(3) 0.0574(9) Uani 1.000000 . .
F4 F 0.3634(2) 0.0590(3) 0.4398(2) 0.0541(9) Uani 1.000000 . .
F2 F 0.3303(2) -0.0938(3) 0.6175(3) 0.0588(10) Uani 1.000000 . .
N2 N 0.72601(18) 0.2748(4) 0.8015(2) 0.0267(8) Uani 1.000000 . .
F6 F 0.4169(3) 0.2195(4) 0.4662(3) 0.0833(16) Uani 1.000000 . .
N1 N 0.63714(16) 0.3652(3) 0.7680(2) 0.0180(6) Uani 1.000000 . .
C11 C 0.7225(2) 0.2749(4) 0.9168(3) 0.0202(8) Uani 1.000000 . .
F9 F 0.6487(2) 0.6527(4) 0.9623(3) 0.0814(14) Uani 1.000000 . .
F7 F 0.5666(3) 0.6435(4) 0.9578(3) 0.0840(16) Uani 1.000000 . .
C9 C 0.7327(2) 0.3213(4) 1.0368(3) 0.0209(8) Uani 1.000000 . .
H9 H 0.7212(2) 0.3688(4) 1.0615(3) 0.0250(10) Uiso 1.000000 R .
C12 C 0.6954(2) 0.3034(4) 0.8302(3) 0.0207(8) Uani 1.000000 . .
C3 C 0.3956(2) 0.0671(4) 0.5953(3) 0.0279(9) Uani 1.000000 . .
H3 H 0.3728(2) 0.0011(4) 0.5594(3) 0.0334(11) Uiso 1.000000 R .
O5 O 0.7801(3) 0.2131(5) 0.8404(3) 0.0685(13) Uani 1.000000 . .
F5 F 0.4730(2) 0.0634(6) 0.5324(3) 0.114(2) Uani 1.000000 . .
C17 C 0.6434(3) 0.2011(4) 0.6546(3) 0.0339(10) Uani 1.000000 . .
H17a H 0.6760(3) 0.1387(11) 0.6736(17) 0.0508(15) Uiso 1.000000 GR .
H17b H 0.6127(15) 0.176(2) 0.661(2) 0.0508(15) Uiso 1.000000 GR .
H17c H 0.6171(16) 0.2183(10) 0.5946(4) 0.0508(15) Uiso 1.000000 GR .
C10 C 0.7050(2) 0.3467(4) 0.9541(3) 0.0212(8) Uani 1.000000 . .
H10 H 0.6751(2) 0.4108(4) 0.9234(3) 0.0254(9) Uiso 1.000000 R .
C2 C 0.4025(2) 0.0785(4) 0.6663(3) 0.0237(8) Uani 1.000000 . .
C8 C 0.500000 0.6599(5) 0.750000 0.0267(13) Uani 1.000000 S T
H8 H 0.500000 0.7426(5) 0.750000 0.0320(15) Uiso 1.000000 RS T
C14 C 0.6668(3) 0.5319(4) 0.7273(3) 0.0364(11) Uani 1.000000 . .
H14a H 0.6390(11) 0.5828(10) 0.730(2) 0.0546(16) Uiso 1.000000 GR .
H14b H 0.7130(8) 0.5280(7) 0.7836(11) 0.0546(16) Uiso 1.000000 GR .
H14c H 0.6682(19) 0.5633(15) 0.6863(14) 0.0546(16) Uiso 1.000000 GR .
C16 C 0.6824(2) 0.3124(4) 0.7086(3) 0.0282(9) Uani 1.000000 . .
C13 C 0.6353(2) 0.4075(4) 0.6992(3) 0.0251(9) Uani 1.000000 . .
C7 C 0.5394(2) 0.5995(4) 0.8289(3) 0.0219(8) Uani 1.000000 . .
C4 C 0.4218(2) 0.1521(4) 0.5765(3) 0.0238(8) Uani 1.000000 . .
C18 C 0.7290(3) 0.3574(6) 0.6960(3) 0.0399(12) Uani 1.000000 . .
H18a H 0.7577(16) 0.420(3) 0.7365(19) 0.0598(18) Uiso 1.000000 GR .
H18b H 0.7576(15) 0.2935(10) 0.705(3) 0.0598(18) Uiso 1.000000 GR .
H18c H 0.7011(3) 0.387(3) 0.6379(9) 0.0598(18) Uiso 1.000000 GR .
C15 C 0.5613(2) 0.4121(5) 0.6121(3) 0.0337(10) Uani 1.000000 . .
H15a H 0.5402(7) 0.3352(10) 0.5988(12) 0.0505(16) Uiso 1.000000 GR .
H15b H 0.5356(6) 0.470(3) 0.6142(8) 0.0505(16) Uiso 1.000000 GR .
H15c H 0.5611(3) 0.435(3) 0.5681(5) 0.0505(16) Uiso 1.000000 GR .
C1 C 0.3747(3) -0.0220(4) 0.6853(3) 0.0335(10) Uani 1.000000 . .
C5 C 0.4181(3) 0.1246(5) 0.5019(3) 0.0395(12) Uani 1.000000 . .
C6 C 0.5820(3) 0.6731(4) 0.9128(3) 0.0357(11) Uani 1.000000 . .

loop_
_atom_site_aniso_label
_atom_site_aniso_U_11
_atom_site_aniso_U_22
_atom_site_aniso_U_33
_atom_site_aniso_U_12
_atom_site_aniso_U_13
_atom_site_aniso_U_23
Dy1 0.01773(17) 0.01611(17) 0.01621(17) -0.000000 0.01226(14) 0.000000
F1 0.0425(15) 0.0303(14) 0.0492(16) -0.0066(12) 0.0370(14) -0.0023(12)
O3 0.0238(13) 0.0172(13) 0.0169(12) -0.0043(11) 0.0147(11) -0.0029(10)
O4 0.0180(12) 0.0192(13) 0.0218(13) -0.0011(10) 0.0139(11) 0.0014(11)
O1 0.0231(14) 0.0187(14) 0.0276(14) -0.0048(11) 0.0187(13) -0.0037(11)
O2 0.0225(13) 0.0241(14) 0.0178(12) -0.0011(11) 0.0141(12) -0.0025(11)
F8 0.096(3) 0.0257(15) 0.0444(18) -0.0165(17) 0.044(2) -0.0150(14)
F3 0.056(2) 0.0321(16) 0.090(3) 0.0135(15) 0.052(2) 0.0273(17)
F4 0.074(2) 0.0484(19) 0.0371(16) -0.0268(17) 0.0364(17) -0.0261(14)
F2 0.079(2) 0.0438(19) 0.080(2) -0.0398(18) 0.065(2) -0.0337(18)
N2 0.0194(16) 0.043(2) 0.0187(16) 0.0081(15) 0.0134(14) 0.0049(15)
F6 0.148(4) 0.075(3) 0.059(2) -0.061(3) 0.083(3) -0.036(2)
N1 0.0168(15) 0.0222(16) 0.0181(15) 0.0009(13) 0.0131(13) 0.0016(13)
C11 0.0196(18) 0.025(2) 0.0188(17) -0.0018(15) 0.0144(16) -0.0016(15)
F9 0.050(2) 0.084(3) 0.048(2) -0.013(2) 0.0087(18) -0.035(2)
F7 0.160(5) 0.070(3) 0.069(2) -0.069(3) 0.097(3) -0.047(2)
C9 0.0172(18) 0.029(2) 0.0166(18) 0.0006(15) 0.0117(16) -0.0027(15)
C12 0.0198(18) 0.024(2) 0.0180(18) -0.0016(15) 0.0128(16) -0.0002(15)
C3 0.027(2) 0.023(2) 0.032(2) -0.0038(17) 0.0193(19) -0.0094(17)
O5 0.059(3) 0.094(4) 0.060(3) 0.021(3) 0.044(3) 0.011(3)
F5 0.065(3) 0.219(7) 0.054(2) 0.045(3) 0.039(2) -0.030(3)
C17 0.042(3) 0.036(2) 0.028(2) 0.006(2) 0.025(2) 0.0018(19)
C10 0.0165(17) 0.026(2) 0.0185(18) 0.0022(15) 0.0109(16) 0.0006(15)
C2 0.0209(18) 0.0170(19) 0.033(2) 0.0001(15) 0.0182(18) -0.0026(16)
C8 0.045(4) 0.015(3) 0.029(3) -0.000000 0.028(3) 0.000000
C14 0.046(3) 0.034(3) 0.043(3) -0.003(2) 0.035(2) 0.004(2)
C16 0.030(2) 0.039(3) 0.023(2) 0.0049(19) 0.0215(19) 0.0046(17)
C13 0.026(2) 0.032(2) 0.023(2) 0.0024(17) 0.0189(18) 0.0057(17)
C7 0.029(2) 0.022(2) 0.0221(19) -0.0051(16) 0.0206(18) -0.0048(16)
C4 0.0190(18) 0.025(2) 0.0221(19) 0.0017(16) 0.0119(16) -0.0047(16)
C18 0.036(3) 0.061(3) 0.036(3) 0.002(2) 0.030(2) 0.006(2)
C15 0.030(2) 0.048(3) 0.021(2) 0.011(2) 0.0166(19) 0.0098(19)
C1 0.040(2) 0.017(2) 0.049(3) -0.0067(18) 0.032(2) -0.0053(19)
C5 0.042(3) 0.047(3) 0.033(2) -0.008(2) 0.027(2) -0.019(2)
C6 0.055(3) 0.024(2) 0.031(2) -0.014(2) 0.031(2) -0.0093(18)

loop_
_atom_type_symbol
_atom_type_scat_dispersion_real
_atom_type_scat_dispersion_imag
_atom_type_scat_source
_atom_type_scat_dispersion_source
C 0.01920 0.00962 'International Tables Volume C Table 6.1.1.4 (pp. 500-502)' 'Henke, Gullikson and Davis, At. Data and Nucl. Data Tables, 1993, 54, 2'
F 0.07537 0.05506 'International Tables Volume C Table 6.1.1.4 (pp. 500-502)' 'Henke, Gullikson and Davis, At. Data and Nucl. Data Tables, 1993, 54, 2'
H 0.00000 0.00000 'International Tables Volume C Table 6.1.1.4 (pp. 500-502)' 'Henke, Gullikson and Davis, At. Data and Nucl. Data Tables, 1993, 54, 2'
O 0.05239 0.03377 'International Tables Volume C Table 6.1.1.4 (pp. 500-502)' 'Henke, Gullikson and Davis, At. Data and Nucl. Data Tables, 1993, 54, 2'
N 0.03256 0.01839 'International Tables Volume C Table 6.1.1.4 (pp. 500-502)' 'Henke, Gullikson and Davis, At. Data and Nucl. Data Tables, 1993, 54, 2'
Dy -9.84008 9.94002 'International Tables Volume C Table 6.1.1.4 (pp. 500-502)' 'Henke, Gullikson and Davis, At. Data and Nucl. Data Tables, 1993, 54, 2'

loop_
_geom_angle_atom_site_label_1
_geom_angle_atom_site_label_2
_geom_angle_atom_site_label_3
_geom_angle
_geom_angle_site_symmetry_1
_geom_angle_site_symmetry_3
O3 Dy1 O3 74.81(13) . 2_656
O4 Dy1 O3 69.88(9) . .
O4 Dy1 O3 74.57(9) . 2_656
O4 Dy1 O3 69.88(9) 2_656 2_656
O4 Dy1 O3 74.57(9) 2_656 .
O4 Dy1 O4 134.84(13) . 2_656
O1 Dy1 O3 134.79(9) 2_656 2_656
O1 Dy1 O3 122.35(10) 2_656 .
O1 Dy1 O3 134.79(9) . .
O1 Dy1 O3 122.35(10) . 2_656
O1 Dy1 O4 150.48(10) 2_656 2_656
O1 Dy1 O4 74.28(10) 2_656 .
O1 Dy1 O4 150.48(10) . .
O1 Dy1 O4 74.28(10) . 2_656
O1 Dy1 O1 77.44(14) 2_656 .
O2 Dy1 O3 147.38(9) 2_656 2_656
O2 Dy1 O3 74.94(10) 2_656 .
O2 Dy1 O3 147.38(9) . .
O2 Dy1 O3 74.94(10) . 2_656
O2 Dy1 O4 105.85(9) . 2_656
O2 Dy1 O4 90.48(9) 2_656 2_656
O2 Dy1 O4 105.85(9) 2_656 .
O2 Dy1 O4 90.48(9) . .
O2 Dy1 O1 73.41(10) 2_656 .
O2 Dy1 O1 73.35(10) 2_656 2_656
O2 Dy1 O1 73.41(10) . 2_656
O2 Dy1 O1 73.35(10) . .
O2 Dy1 O2 136.99(14) 2_656 .
C7 O3 Dy1 133.3(2) . 2_656
N1 O4 Dy1 136.3(2) . 2_656
C2 O1 Dy1 133.6(3) . .
C4 O2 Dy1 133.6(3) . .
O5 N2 C12 127.1(4) . .
C16 N2 C12 111.2(3) . .
C16 N2 O5 121.3(4) . .
C12 N1 O4 126.5(3) . .
C13 N1 O4 120.9(3) . .
C13 N1 C12 111.6(3) . .
C12 C11 C9 120.0(4) . 7_657
C10 C11 C9 119.8(4) . 7_657
C10 C11 C12 120.1(4) . .
H9 C9 C11 119.7(2) . 7_657
C10 C9 C11 120.5(4) . 7_657
C10 C9 H9 119.7(2) . .
N1 C12 N2 108.9(3) . .
C11 C12 N2 125.3(4) . .
C11 C12 N1 125.8(4) . .
C2 C3 H3 119.2(2) . .
C4 C3 H3 119.2(2) . .
C4 C3 C2 121.6(4) . .
H17b C17 H17a 109.5 . .
H17c C17 H17a 109.5 . .
H17c C17 H17b 109.5 . .
C16 C17 H17a 109.5 . .
C16 C17 H17b 109.5 . .
C16 C17 H17c 109.5 . .
C9 C10 C11 119.7(4) . .
H10 C10 C11 120.2(2) . .
H10 C10 C9 120.2(2) . .
C3 C2 O1 127.8(4) . .
C1 C2 O1 113.5(4) . .
C1 C2 C3 118.6(4) . .
C7 C8 H8 119.1(3) 2_656 .
C7 C8 H8 119.1(3) . .
C7 C8 C7 121.8(5) 2_656 .
H14b C14 H14a 109.5 . .
H14c C14 H14a 109.5 . .
H14c C14 H14b 109.5 . .
C13 C14 H14a 109.5 . .
C13 C14 H14b 109.5 . .
C13 C14 H14c 109.5 . .
C17 C16 N2 105.6(4) . .
C13 C16 N2 101.2(3) . .
C13 C16 C17 113.4(4) . .
C18 C16 N2 109.5(4) . .
C18 C16 C17 110.9(4) . .
C18 C16 C13 115.3(4) . .
C14 C13 N1 105.5(3) . .
C16 C13 N1 99.5(3) . .
C16 C13 C14 114.0(4) . .
C15 C13 N1 110.4(3) . .
C15 C13 C14 110.5(4) . .
C15 C13 C16 115.9(4) . .
C8 C7 O3 128.3(4) . .
C6 C7 O3 113.3(4) . .
C6 C7 C8 118.4(4) . .
C3 C4 O2 128.0(4) . .
C5 C4 O2 114.7(4) . .
C5 C4 C3 117.3(4) . .
H18a C18 C16 109.5 . .
H18b C18 C16 109.5 . .
H18b C18 H18a 109.5 . .
H18c C18 C16 109.5 . .
H18c C18 H18a 109.5 . .
H18c C18 H18b 109.5 . .
H15a C15 C13 109.5 . .
H15b C15 C13 109.5 . .
H15b C15 H15a 109.5 . .
H15c C15 C13 109.5 . .
H15c C15 H15a 109.5 . .
H15c C15 H15b 109.5 . .
F3 C1 F1 107.7(4) . .
F2 C1 F1 107.0(4) . .
F2 C1 F3 107.6(4) . .
C2 C1 F1 111.7(3) . .
C2 C1 F3 109.6(4) . .
C2 C1 F2 113.0(4) . .
F6 C5 F4 107.8(5) . .
F5 C5 F4 106.6(5) . .
F5 C5 F6 107.2(6) . .
C4 C5 F4 112.9(4) . .
C4 C5 F6 112.9(4) . .
C4 C5 F5 109.0(4) . .
F9 C6 F8 106.4(5) . .
F7 C6 F8 107.9(5) . .
F7 C6 F9 106.9(5) . .
C7 C6 F8 114.1(4) . .
C7 C6 F9 110.4(4) . .
C7 C6 F7 110.8(4) . .

loop_
_geom_bond_atom_site_label_1
_geom_bond_atom_site_label_2
_geom_bond_distance
_geom_bond_site_symmetry_2
Dy1 O3 2.341(3) .
Dy1 O3 2.341(3) 2_656
Dy1 O4 2.343(3) .
Dy1 O4 2.343(3) 2_656
Dy1 O1 2.351(3) 2_656
Dy1 O1 2.351(3) .
Dy1 O2 2.340(3) .
Dy1 O2 2.340(3) 2_656
F1 C1 1.323(6) .
O3 C7 1.251(5) .
O4 N1 1.302(4) .
O1 C2 1.255(5) .
O2 C4 1.254(5) .
F8 C6 1.318(6) .
F3 C1 1.329(6) .
F4 C5 1.327(6) .
F2 C1 1.335(6) .
N2 C12 1.340(5) .
N2 O5 1.263(6) .
N2 C16 1.505(5) .
F6 C5 1.294(7) .
N1 C12 1.347(5) .
N1 C13 1.497(5) .
C11 C9 1.395(6) 7_657
C11 C12 1.472(5) .
C11 C10 1.408(6) .
F9 C6 1.318(7) .
F7 C6 1.304(6) .
C9 H9 0.9300 .
C9 C10 1.387(6) .
C3 H3 0.9300 .
C3 C2 1.388(6) .
C3 C4 1.387(6) .
F5 C5 1.311(7) .
C17 H17a 0.9600 .
C17 H17b 0.9600 .
C17 H17c 0.9600 .
C17 C16 1.524(7) .
C10 H10 0.9300 .
C2 C1 1.540(6) .
C8 H8 0.9300 .
C8 C7 1.397(5) 2_656
C8 C7 1.397(5) .
C14 H14a 0.9600 .
C14 H14b 0.9600 .
C14 H14c 0.9600 .
C14 C13 1.526(7) .
C16 C13 1.548(6) .
C16 C18 1.512(6) .
C13 C15 1.515(6) .
C7 C6 1.538(6) .
C4 C5 1.541(6) .
C18 H18a 0.9600 .
C18 H18b 0.9600 .
C18 H18c 0.9600 .
C15 H15a 0.9600 .
C15 H15b 0.9600 .
C15 H15c 0.9600 .
